data_1549202
loop_
_publ_author_name
'Maro\'n, Anna'
'Czerwi\'nska, Katarzyna'
'Machura, Barbara'
'Raposo, Luis'
'Roma-Rodrigues, Catarina'
'Fernandes, Alexandra R.'
'Ma\/lecki, Jan G'
'Szlapa-Kula, Agata'
'Kula, Slawomir'
'Krompiec, Stanis\/law'

_publ_section_title
;
 Spectroscopy, electrochemistry and antiproliferative properties of
 Au(iii), Pt(ii) and Cu(ii) complexes bearing modified
 2,2':6',2''-terpyridine ligands.
;
_journal_issue 18
_journal_name_full 'Dalton transactions (Cambridge, England : 2003)'
_journal_page_first 6444
_journal_page_last 6463
_journal_paper_doi 10.1039/c8dt00558c
_journal_volume 47
_journal_year 2018
_chemical_formula_moiety 'C26 H19 Cl N3 O Pt, C F3 O3 S'
_chemical_formula_sum 'C27 H19 Cl F3 N3 O4 Pt S'
_chemical_formula_weight 769.05
_space_group_crystal_system monoclinic
_space_group_IT_number 14
_space_group_name_Hall '-P 2ybc'
_space_group_name_H-M_alt 'P 1 21/c 1'
_symmetry_space_group_name_Hall '-P 2ybc'
_symmetry_space_group_name_H-M 'P 1 21/c 1'
_atom_sites_solution_hydrogens geom
_audit_creation_method SHELXL-2014/6
_audit_update_record
;
2018-03-26 deposited with the CCDC.
2018-04-04 downloaded from the CCDC.
;
_cell_angle_alpha 90
_cell_angle_beta 94.526(5)
_cell_angle_gamma 90
_cell_formula_units_Z 4
_cell_length_a 11.8647(7)
_cell_length_b 14.5225(8)
_cell_length_c 15.1167(7)
_cell_measurement_reflns_used 4709
_cell_measurement_temperature 295(2)
_cell_measurement_theta_max 29.0420
_cell_measurement_theta_min 3.8890
_cell_volume 2596.6(2)
_computing_cell_refinement 'CrysAlis CCD v. 1.163 (UNIL IC & KUMA 2000)'
_computing_data_collection 'CrysAlis CCD v. 1.163 (UNIL IC & KUMA 2000)'
_computing_data_reduction 'CrysAlis CCD v. 1.163 (UNIL IC & KUMA 2000)'
_computing_molecular_graphics 'Mercury (Macrae, J.Appl.Cryst. 41 (2008) 466-470'
_computing_publication_material 'Olex2 (Dolomanov et al., 2009)'
_computing_structure_refinement 'SHELXL-2014/6 (Sheldrick, 2014)'
_computing_structure_solution 'SHELXS-97 (Sheldrick, 1990)'
_diffrn_ambient_temperature 295(2)
_diffrn_measured_fraction_theta_full 0.994
_diffrn_measured_fraction_theta_max 0.864
_diffrn_measurement_device_type 'Oxford Diffraction Gemini A Ultra'
_diffrn_radiation_type MoK\a
_diffrn_radiation_wavelength 0.71073
_diffrn_reflns_av_R_equivalents 0.0840
_diffrn_reflns_av_unetI/netI 0.1447
_diffrn_reflns_Laue_measured_fraction_full 0.994
_diffrn_reflns_Laue_measured_fraction_max 0.864
_diffrn_reflns_limit_h_max 11
_diffrn_reflns_limit_h_min -16
_diffrn_reflns_limit_k_max 17
_diffrn_reflns_limit_k_min -19
_diffrn_reflns_limit_l_max 18
_diffrn_reflns_limit_l_min -20
_diffrn_reflns_number 14217
_diffrn_reflns_point_group_measured_fraction_full 0.994
_diffrn_reflns_point_group_measured_fraction_max 0.864
_diffrn_reflns_theta_full 25.242
_diffrn_reflns_theta_max 29.338
_diffrn_reflns_theta_min 3.292
_exptl_absorpt_coefficient_mu 5.650
_exptl_absorpt_correction_T_max 1.00000
_exptl_absorpt_correction_T_min 0.02707
_exptl_absorpt_correction_type multi-scan
_exptl_absorpt_process_details 'Blessing, Acta Cryst. A51 (1995) 33-38'
_exptl_crystal_colour red
_exptl_crystal_density_diffrn 1.967
_exptl_crystal_description plate
_exptl_crystal_F_000 1488
_exptl_crystal_size_max 0.08
_exptl_crystal_size_mid 0.07
_exptl_crystal_size_min 0.04
_refine_diff_density_max 1.667
_refine_diff_density_min -1.288
_refine_diff_density_rms 0.165
_refine_ls_extinction_method none
_refine_ls_goodness_of_fit_ref 0.900
_refine_ls_hydrogen_treatment constr
_refine_ls_matrix_type full
_refine_ls_number_parameters 362
_refine_ls_number_reflns 6152
_refine_ls_number_restraints 0
_refine_ls_restrained_S_all 0.900
_refine_ls_R_factor_all 0.1173
_refine_ls_R_factor_gt 0.0506
_refine_ls_shift/su_max 0.006
_refine_ls_shift/su_mean 0.001
_refine_ls_structure_factor_coef Fsqd
_refine_ls_weighting_details 'w=1/[\s^2^(Fo^2^)+(0.0165P)^2^] where P=(Fo^2^+2Fc^2^)/3'
_refine_ls_weighting_scheme calc
_refine_ls_wR_factor_gt 0.0717
_refine_ls_wR_factor_ref 0.0875
_reflns_Friedel_coverage 0.000
_reflns_number_gt 3473
_reflns_number_total 6152
_reflns_threshold_expression 'I > 2\s(I)'
_cod_data_source_file c8dt00558c2.cif
_cod_data_source_block PtSKM67OTf3
_cod_depositor_comments 'Adding full bibliography for 1549200--1549203.cif.'
_cod_database_code 1549202
_shelx_space_group_comment
;
The symmetry employed for this shelxl refinement is uniquely defined
by the following loop, which should always be used as a source of
symmetry information in preference to the above space-group names.
They are only intended as comments.
;
_shelxl_version_number 2014/6

loop_
_space_group_symop_operation_xyz
'x, y, z'
'-x, y+1/2, -z+1/2'
'-x, -y, -z'
'x, -y-1/2, z-1/2'

loop_
_atom_site_label
_atom_site_type_symbol
_atom_site_fract_x
_atom_site_fract_y
_atom_site_fract_z
_atom_site_U_iso_or_equiv
_atom_site_adp_type
_atom_site_occupancy
_atom_site_site_symmetry_order
_atom_site_calc_flag
_atom_site_refinement_flags_posn
_atom_site_refinement_flags_adp
Pt1 Pt 0.07500(3) 0.13476(2) 0.07338(2) 0.04196(11) Uani 1 1 d . .
Cl1 Cl 0.12714(19) 0.11774(15) 0.22163(12) 0.0651(6) Uani 1 1 d . .
O1 O -0.1612(5) 0.1702(4) -0.5966(3) 0.0617(16) Uani 1 1 d . .
N1 N 0.2218(5) 0.1817(4) 0.0335(4) 0.0455(16) Uani 1 1 d . .
N2 N 0.0345(5) 0.1421(4) -0.0524(3) 0.0352(13) Uani 1 1 d . .
N3 N -0.0860(5) 0.0932(4) 0.0737(4) 0.0456(16) Uani 1 1 d . .
C1 C 0.3171(7) 0.2011(6) 0.0830(5) 0.063(2) Uani 1 1 d . .
H1 H 0.3188 0.1925 0.1440 0.075 Uiso 1 1 calc R U
C2 C 0.4126(8) 0.2332(7) 0.0477(7) 0.080(3) Uani 1 1 d . .
H2 H 0.4775 0.2463 0.0841 0.096 Uiso 1 1 calc R U
C3 C 0.4106(7) 0.2457(7) -0.0428(7) 0.083(3) Uani 1 1 d . .
H3 H 0.4746 0.2668 -0.0681 0.099 Uiso 1 1 calc R U
C4 C 0.3132(6) 0.2268(6) -0.0958(6) 0.058(2) Uani 1 1 d . .
H4 H 0.3105 0.2361 -0.1568 0.070 Uiso 1 1 calc R U
C5 C 0.2207(6) 0.1940(5) -0.0571(5) 0.0444(19) Uani 1 1 d . .
C6 C 0.1112(6) 0.1709(5) -0.1059(5) 0.0414(18) Uani 1 1 d . .
C7 C 0.0850(6) 0.1736(5) -0.1960(4) 0.046(2) Uani 1 1 d . .
H7 H 0.1381 0.1950 -0.2332 0.055 Uiso 1 1 calc R U
C8 C -0.0219(6) 0.1441(5) -0.2323(4) 0.0420(18) Uani 1 1 d . .
C9 C -0.1009(6) 0.1149(5) -0.1730(4) 0.0389(18) Uani 1 1 d . .
H9 H -0.1727 0.0953 -0.1941 0.047 Uiso 1 1 calc R U
C10 C -0.0695(6) 0.1158(5) -0.0829(4) 0.0394(17) Uani 1 1 d . .
C11 C -0.1413(6) 0.0891(5) -0.0101(5) 0.0439(18) Uani 1 1 d . .
C12 C -0.2528(6) 0.0629(6) -0.0216(5) 0.053(2) Uani 1 1 d . .
H12 H -0.2891 0.0602 -0.0783 0.064 Uiso 1 1 calc R U
C13 C -0.3113(7) 0.0404(6) 0.0516(6) 0.066(3) Uani 1 1 d . .
H13 H -0.3867 0.0223 0.0446 0.080 Uiso 1 1 calc R U
C14 C -0.2556(8) 0.0455(6) 0.1338(6) 0.066(3) Uani 1 1 d . .
H14 H -0.2936 0.0312 0.1836 0.079 Uiso 1 1 calc R U
C15 C -0.1440(7) 0.0715(6) 0.1441(5) 0.059(2) Uani 1 1 d . .
H15 H -0.1076 0.0742 0.2008 0.071 Uiso 1 1 calc R U
C16 C -0.0581(6) 0.1488(5) -0.3290(4) 0.0399(18) Uani 1 1 d . .
C17 C -0.1639(6) 0.1745(5) -0.3561(5) 0.049(2) Uani 1 1 d . .
H17 H -0.2130 0.1874 -0.3127 0.059 Uiso 1 1 calc R U
C18 C -0.2052(6) 0.1833(5) -0.4444(5) 0.049(2) Uani 1 1 d . .
H18 H -0.2795 0.2016 -0.4589 0.059 Uiso 1 1 calc R U
C19 C -0.1348(6) 0.1646(4) -0.5093(5) 0.0374(17) Uani 1 1 d . .
C20 C -0.0228(6) 0.1335(5) -0.4860(4) 0.0379(16) Uani 1 1 d . .
C21 C 0.0496(6) 0.1096(5) -0.5535(5) 0.048(2) Uani 1 1 d . .
H21 H 0.0230 0.1145 -0.6129 0.057 Uiso 1 1 calc R U
C22 C 0.1569(7) 0.0797(6) -0.5322(5) 0.052(2) Uani 1 1 d . .
H22 H 0.2046 0.0679 -0.5768 0.062 Uiso 1 1 calc R U
C23 C 0.1954(6) 0.0667(5) -0.4432(5) 0.048(2) Uani 1 1 d . .
H23 H 0.2675 0.0432 -0.4292 0.058 Uiso 1 1 calc R U
C24 C 0.1283(6) 0.0881(5) -0.3765(5) 0.0441(19) Uani 1 1 d . .
H24 H 0.1560 0.0792 -0.3178 0.053 Uiso 1 1 calc R U
C25 C 0.0180(6) 0.1233(5) -0.3948(4) 0.0371(17) Uani 1 1 d . .
C26 C -0.2797(7) 0.1908(7) -0.6252(6) 0.083(3) Uani 1 1 d . .
H26A H -0.2905 0.1872 -0.6887 0.124 Uiso 1 1 calc R U
H26B H -0.2980 0.2517 -0.6062 0.124 Uiso 1 1 calc R U
H26C H -0.3280 0.1469 -0.5994 0.124 Uiso 1 1 calc R U
S1 S 0.50224(19) 0.0994(2) -0.24290(14) 0.0690(7) Uani 1 1 d . .
F1 F 0.6549(6) -0.0016(6) -0.3073(5) 0.145(3) Uani 1 1 d . .
F2 F 0.5282(7) 0.0432(7) -0.4004(5) 0.169(4) Uani 1 1 d . .
F3 F 0.4950(8) -0.0615(7) -0.3097(8) 0.221(5) Uani 1 1 d . .
O2 O 0.5703(7) 0.1732(6) -0.2597(6) 0.142(3) Uani 1 1 d . .
O3 O 0.5245(6) 0.0565(8) -0.1591(4) 0.154(4) Uani 1 1 d . .
O4 O 0.3864(5) 0.1102(5) -0.2670(4) 0.099(2) Uani 1 1 d . .
C27 C 0.5463(9) 0.0159(9) -0.3196(9) 0.091(3) Uani 1 1 d . .

loop_
_atom_site_aniso_label
_atom_site_aniso_U_11
_atom_site_aniso_U_22
_atom_site_aniso_U_33
_atom_site_aniso_U_23
_atom_site_aniso_U_13
_atom_site_aniso_U_12
Pt1 0.05172(19) 0.03998(18) 0.03394(16) -0.00393(15) 0.00182(12) 0.00641(17)
Cl1 0.0926(17) 0.0666(17) 0.0349(10) -0.0052(10) -0.0028(10) 0.0068(12)
O1 0.081(4) 0.067(4) 0.036(3) 0.003(3) 0.000(3) -0.016(3)
N1 0.046(4) 0.052(4) 0.037(3) -0.009(3) -0.005(3) 0.001(3)
N2 0.041(3) 0.029(3) 0.035(3) 0.001(3) 0.004(3) 0.004(3)
N3 0.059(4) 0.040(4) 0.041(4) 0.002(3) 0.016(3) 0.003(3)
C1 0.054(6) 0.085(8) 0.047(5) -0.008(5) -0.009(4) 0.001(5)
C2 0.050(6) 0.107(9) 0.081(7) -0.024(6) -0.008(5) -0.011(5)
C3 0.050(6) 0.101(9) 0.097(8) -0.017(6) 0.011(5) -0.022(5)
C4 0.042(5) 0.071(6) 0.061(5) -0.012(5) 0.003(4) -0.012(4)
C5 0.042(5) 0.049(5) 0.043(4) -0.011(4) 0.008(4) -0.005(4)
C6 0.051(5) 0.029(4) 0.044(4) -0.003(3) 0.007(4) -0.008(4)
C7 0.053(5) 0.050(5) 0.037(4) -0.006(4) 0.012(4) -0.009(4)
C8 0.052(5) 0.036(5) 0.037(4) 0.009(4) 0.002(3) 0.003(4)
C9 0.046(4) 0.031(5) 0.039(4) -0.002(3) 0.000(3) -0.002(3)
C10 0.049(5) 0.035(5) 0.036(4) 0.005(3) 0.009(3) 0.002(4)
C11 0.051(5) 0.038(5) 0.044(4) 0.008(4) 0.013(4) 0.003(4)
C12 0.049(5) 0.058(6) 0.054(5) -0.002(4) 0.004(4) 0.002(4)
C13 0.046(5) 0.075(7) 0.081(7) -0.002(5) 0.018(5) -0.010(5)
C14 0.063(6) 0.076(7) 0.061(6) 0.016(5) 0.022(5) 0.001(5)
C15 0.073(6) 0.057(6) 0.051(5) 0.009(4) 0.020(5) 0.003(5)
C16 0.044(4) 0.041(5) 0.034(4) -0.002(3) 0.002(3) 0.000(4)
C17 0.039(5) 0.062(6) 0.047(5) 0.000(4) 0.007(4) -0.004(4)
C18 0.041(5) 0.059(6) 0.047(5) 0.013(4) -0.003(4) -0.001(4)
C19 0.042(4) 0.026(4) 0.041(4) 0.012(3) -0.012(3) -0.012(3)
C20 0.044(4) 0.031(4) 0.039(4) 0.000(3) 0.000(3) -0.015(4)
C21 0.056(5) 0.048(6) 0.039(4) -0.006(4) 0.002(4) -0.014(4)
C22 0.050(5) 0.062(6) 0.045(5) -0.004(4) 0.010(4) 0.000(4)
C23 0.036(4) 0.052(6) 0.055(5) -0.004(4) -0.004(4) 0.000(4)
C24 0.044(5) 0.047(5) 0.041(4) 0.000(4) 0.001(3) -0.001(4)
C25 0.042(4) 0.034(5) 0.035(4) -0.001(3) -0.003(3) -0.011(4)
C26 0.062(7) 0.111(9) 0.071(6) 0.015(6) -0.022(5) -0.002(6)
S1 0.0447(14) 0.112(2) 0.0494(13) -0.0132(13) -0.0055(10) -0.0013(13)
F1 0.070(5) 0.184(8) 0.182(7) -0.035(5) 0.012(4) 0.041(5)
F2 0.151(7) 0.279(13) 0.074(5) -0.058(6) 0.000(5) 0.059(7)
F3 0.174(9) 0.116(8) 0.377(16) -0.112(9) 0.046(9) -0.046(6)
O2 0.121(7) 0.115(7) 0.193(9) -0.059(6) 0.037(6) -0.057(6)
O3 0.098(6) 0.297(13) 0.064(5) 0.035(6) -0.015(4) 0.059(7)
O4 0.058(4) 0.167(8) 0.071(4) -0.006(4) 0.000(3) 0.029(4)
C27 0.054(7) 0.098(10) 0.120(10) -0.026(8) 0.001(7) -0.006(6)

loop_
_atom_type_symbol
_atom_type_description
_atom_type_scat_dispersion_real
_atom_type_scat_dispersion_imag
_atom_type_scat_source
C C 0.0033 0.0016 'International Tables Vol C Tables 4.2.6.8 and 6.1.1.4'
H H 0.0000 0.0000 'International Tables Vol C Tables 4.2.6.8 and 6.1.1.4'
Cl Cl 0.1484 0.1585 'International Tables Vol C Tables 4.2.6.8 and 6.1.1.4'
F F 0.0171 0.0103 'International Tables Vol C Tables 4.2.6.8 and 6.1.1.4'
N N 0.0061 0.0033 'International Tables Vol C Tables 4.2.6.8 and 6.1.1.4'
O O 0.0106 0.0060 'International Tables Vol C Tables 4.2.6.8 and 6.1.1.4'
Pt Pt -1.7033 8.3905 'International Tables Vol C Tables 4.2.6.8 and 6.1.1.4'
S S 0.1246 0.1234 'International Tables Vol C Tables 4.2.6.8 and 6.1.1.4'

loop_
_geom_angle_atom_site_label_1
_geom_angle_atom_site_label_2
_geom_angle_atom_site_label_3
_geom_angle
N2 Pt1 N3 81.7(2)
N2 Pt1 N1 80.7(2)
N3 Pt1 N1 162.4(2)
N2 Pt1 Cl1 176.71(17)
N3 Pt1 Cl1 98.58(17)
N1 Pt1 Cl1 99.02(17)
C19 O1 C26 116.6(6)
C1 N1 C5 118.0(6)
C1 N1 Pt1 128.3(5)
C5 N1 Pt1 113.7(5)
C6 N2 C10 122.4(6)
C6 N2 Pt1 119.2(5)
C10 N2 Pt1 118.4(4)
C15 N3 C11 118.6(7)
C15 N3 Pt1 128.1(6)
C11 N3 Pt1 113.2(4)
N1 C1 C2 122.9(8)
N1 C1 H1 118.6
C2 C1 H1 118.6
C1 C2 C3 118.7(8)
C1 C2 H2 120.7
C3 C2 H2 120.7
C2 C3 C4 119.9(8)
C2 C3 H3 120.0
C4 C3 H3 120.0
C5 C4 C3 118.9(8)
C5 C4 H4 120.5
C3 C4 H4 120.5
C4 C5 N1 121.6(7)
C4 C5 C6 124.6(7)
N1 C5 C6 113.8(6)
N2 C6 C7 119.9(7)
N2 C6 C5 112.6(6)
C7 C6 C5 127.5(6)
C6 C7 C8 120.3(6)
C6 C7 H7 119.9
C8 C7 H7 119.9
C7 C8 C9 117.8(6)
C7 C8 C16 123.3(6)
C9 C8 C16 118.7(6)
C10 C9 C8 118.8(7)
C10 C9 H9 120.6
C8 C9 H9 120.6
N2 C10 C9 120.7(6)
N2 C10 C11 112.5(6)
C9 C10 C11 126.7(7)
C12 C11 N3 120.7(6)
C12 C11 C10 125.2(7)
N3 C11 C10 114.1(6)
C11 C12 C13 120.0(8)
C11 C12 H12 120.0
C13 C12 H12 120.0
C14 C13 C12 118.4(8)
C14 C13 H13 120.8
C12 C13 H13 120.8
C13 C14 C15 120.8(8)
C13 C14 H14 119.6
C15 C14 H14 119.6
N3 C15 C14 121.5(8)
N3 C15 H15 119.3
C14 C15 H15 119.3
C17 C16 C25 118.9(6)
C17 C16 C8 120.1(6)
C25 C16 C8 121.1(6)
C16 C17 C18 124.6(7)
C16 C17 H17 117.7
C18 C17 H17 117.7
C19 C18 C17 118.8(7)
C19 C18 H18 120.6
C17 C18 H18 120.6
O1 C19 C18 126.1(7)
O1 C19 C20 114.0(6)
C18 C19 C20 119.9(6)
C19 C20 C21 120.3(6)
C19 C20 C25 120.7(6)
C21 C20 C25 119.0(6)
C22 C21 C20 120.9(7)
C22 C21 H21 119.5
C20 C21 H21 119.5
C21 C22 C23 120.0(7)
C21 C22 H22 120.0
C23 C22 H22 120.0
C24 C23 C22 120.9(7)
C24 C23 H23 119.6
C22 C23 H23 119.6
C23 C24 C25 121.5(7)
C23 C24 H24 119.3
C25 C24 H24 119.3
C24 C25 C20 117.6(6)
C24 C25 C16 125.4(6)
C20 C25 C16 117.0(6)
O1 C26 H26A 109.5
O1 C26 H26B 109.5
H26A C26 H26B 109.5
O1 C26 H26C 109.5
H26A C26 H26C 109.5
H26B C26 H26C 109.5
O2 S1 O4 116.2(5)
O2 S1 O3 115.9(6)
O4 S1 O3 113.0(4)
O2 S1 C27 101.7(6)
O4 S1 C27 103.8(5)
O3 S1 C27 103.8(7)
F2 C27 F3 109.5(11)
F2 C27 F1 106.4(10)
F3 C27 F1 106.3(12)
F2 C27 S1 111.8(9)
F3 C27 S1 110.6(9)
F1 C27 S1 112.0(8)

loop_
_geom_bond_atom_site_label_1
_geom_bond_atom_site_label_2
_geom_bond_distance
Pt1 N2 1.927(5)
Pt1 N3 2.004(6)
Pt1 N1 2.006(6)
Pt1 Cl1 2.2906(18)
O1 C19 1.335(7)
O1 C26 1.468(9)
N1 C1 1.336(9)
N1 C5 1.381(8)
N2 C6 1.331(8)
N2 C10 1.339(8)
N3 C15 1.349(8)
N3 C11 1.380(9)
C1 C2 1.372(11)
C1 H1 0.9300
C2 C3 1.378(12)
C2 H2 0.9300
C3 C4 1.381(11)
C3 H3 0.9300
C4 C5 1.368(9)
C4 H4 0.9300
C5 C6 1.481(9)
C6 C7 1.374(9)
C7 C8 1.408(9)
C7 H7 0.9300
C8 C9 1.412(9)
C8 C16 1.493(9)
C9 C10 1.383(9)
C9 H9 0.9300
C10 C11 1.495(9)
C11 C12 1.374(10)
C12 C13 1.391(10)
C12 H12 0.9300
C13 C14 1.362(11)
C13 H13 0.9300
C14 C15 1.374(11)
C14 H14 0.9300
C15 H15 0.9300
C16 C17 1.342(9)
C16 C25 1.443(9)
C17 C18 1.391(9)
C17 H17 0.9300
C18 C19 1.366(9)
C18 H18 0.9300
C19 C20 1.421(9)
C20 C21 1.428(9)
C20 C25 1.433(8)
C21 C22 1.359(10)
C21 H21 0.9300
C22 C23 1.399(9)
C22 H22 0.9300
C23 C24 1.369(9)
C23 H23 0.9300
C24 C25 1.412(9)
C24 H24 0.9300
C26 H26A 0.9600
C26 H26B 0.9600
C26 H26C 0.9600
S1 O2 1.377(8)
S1 O4 1.403(6)
S1 O3 1.417(7)
S1 C27 1.784(11)
F1 C27 1.313(11)
F2 C27 1.286(13)
F3 C27 1.292(13)

loop_
_geom_torsion_atom_site_label_1
_geom_torsion_atom_site_label_2
_geom_torsion_atom_site_label_3
_geom_torsion_atom_site_label_4
_geom_torsion
C5 N1 C1 C2 0.5(12)
Pt1 N1 C1 C2 -179.9(7)
N1 C1 C2 C3 -0.3(15)
C1 C2 C3 C4 0.6(15)
C2 C3 C4 C5 -1.3(14)
C3 C4 C5 N1 1.6(12)
C3 C4 C5 C6 -179.9(8)
C1 N1 C5 C4 -1.2(11)
Pt1 N1 C5 C4 179.1(6)
C1 N1 C5 C6 -179.8(7)
Pt1 N1 C5 C6 0.5(8)
C10 N2 C6 C7 -0.5(10)
Pt1 N2 C6 C7 177.8(5)
C10 N2 C6 C5 -178.6(6)
Pt1 N2 C6 C5 -0.3(8)
C4 C5 C6 N2 -178.8(8)
N1 C5 C6 N2 -0.2(9)
C4 C5 C6 C7 3.3(12)
N1 C5 C6 C7 -178.1(7)
N2 C6 C7 C8 -1.5(11)
C5 C6 C7 C8 176.3(7)
C6 C7 C8 C9 1.9(11)
C6 C7 C8 C16 177.4(7)
C7 C8 C9 C10 -0.5(10)
C16 C8 C9 C10 -176.2(6)
C6 N2 C10 C9 2.0(10)
Pt1 N2 C10 C9 -176.4(5)
C6 N2 C10 C11 -178.3(6)
Pt1 N2 C10 C11 3.3(7)
C8 C9 C10 N2 -1.4(10)
C8 C9 C10 C11 178.9(7)
C15 N3 C11 C12 -0.4(11)
Pt1 N3 C11 C12 -179.2(6)
C15 N3 C11 C10 179.2(6)
Pt1 N3 C11 C10 0.4(8)
N2 C10 C11 C12 177.3(7)
C9 C10 C11 C12 -3.0(12)
N2 C10 C11 N3 -2.3(9)
C9 C10 C11 N3 177.4(6)
N3 C11 C12 C13 0.2(12)
C10 C11 C12 C13 -179.4(7)
C11 C12 C13 C14 0.3(12)
C12 C13 C14 C15 -0.5(13)
C11 N3 C15 C14 0.2(11)
Pt1 N3 C15 C14 178.8(6)
C13 C14 C15 N3 0.3(13)
C7 C8 C16 C17 -139.6(8)
C9 C8 C16 C17 35.8(10)
C7 C8 C16 C25 42.3(11)
C9 C8 C16 C25 -142.3(7)
C25 C16 C17 C18 -3.5(12)
C8 C16 C17 C18 178.3(7)
C16 C17 C18 C19 0.1(12)
C26 O1 C19 C18 -5.5(10)
C26 O1 C19 C20 172.7(6)
C17 C18 C19 O1 -179.6(7)
C17 C18 C19 C20 2.3(11)
O1 C19 C20 C21 -1.3(9)
C18 C19 C20 C21 177.0(7)
O1 C19 C20 C25 -179.6(6)
C18 C19 C20 C25 -1.2(10)
C19 C20 C21 C22 -179.9(7)
C25 C20 C21 C22 -1.7(11)
C20 C21 C22 C23 3.9(11)
C21 C22 C23 C24 -3.3(12)
C22 C23 C24 C25 0.5(12)
C23 C24 C25 C20 1.7(11)
C23 C24 C25 C16 -179.2(7)
C19 C20 C25 C24 177.2(6)
C21 C20 C25 C24 -1.1(10)
C19 C20 C25 C16 -2.0(10)
C21 C20 C25 C16 179.7(6)
C17 C16 C25 C24 -174.8(7)
C8 C16 C25 C24 3.3(11)
C17 C16 C25 C20 4.3(10)
C8 C16 C25 C20 -177.6(6)
O2 S1 C27 F2 -61.4(10)
O4 S1 C27 F2 59.6(10)
O3 S1 C27 F2 177.9(9)
O2 S1 C27 F3 176.3(10)
O4 S1 C27 F3 -62.7(11)
O3 S1 C27 F3 55.6(11)
O2 S1 C27 F1 57.9(11)
O4 S1 C27 F1 178.9(9)
O3 S1 C27 F1 -62.8(11)
